data_9015875
loop_
_publ_author_name
'Pekov, I. V.'
'Olysych, L. V.'
'Chukanov, N. V.'
'Zubkova, N. V.'
'Pushcharovsky D Yu'
'Van, K. V.'
'Giester, G.'
'Tillmanns, E.'

_publ_section_title
;
 Crystal chemistry of cancrinite-group minerals with an AB-type framework:
 A review and new data. I. Chemical and structural variations
 Note: Sample# u1631
;
_journal_name_full 'The Canadian Mineralogist'
_journal_page_first 1129
_journal_page_last 1150
_journal_paper_doi 10.3749/canmin.49.5.1129
_journal_volume 49
_journal_year 2012
_chemical_compound_source Lovozero
_chemical_formula_sum 'C0.704 H2 Al2.28 Na3.702 O15.112 Si3.72'
_chemical_name_mineral Cancrisilite
_space_group_IT_number 186
_symmetry_space_group_name_Hall 'P 6c -2c'
_symmetry_space_group_name_H-M 'P 63 m c'
_cell_angle_alpha 90
_cell_angle_beta 90
_cell_angle_gamma 120
_cell_formula_units_Z 2
_cell_length_a 12.584
_cell_length_b 12.584
_cell_length_c 5.101
_cell_volume 699.557
_database_code_amcsd 0018867
_exptl_crystal_density_diffrn 2.390
_cod_original_formula_sum '(Si3.72 Al2.28) O15.112 Na3.702 C.704 H2'
_cod_database_code 9015875

loop_
_space_group_symop_operation_xyz
x,y,z
-x,-x+y,1/2+z
x-y,x,1/2+z
-y,-x,z
-y,x-y,z
x-y,-y,1/2+z
-x,-y,1/2+z
x,x-y,z
-x+y,-x,z
y,x,1/2+z
y,-x+y,1/2+z
-x+y,y,z

loop_
_atom_site_label
_atom_site_fract_x
_atom_site_fract_y
_atom_site_fract_z
_atom_site_occupancy
_atom_site_U_iso_or_equiv
_atom_site_type_symbol
_atom_site_attached_hydrogens
Si 0.07934 0.41214 0.75000 0.62000 0.00796 Si 0
Al 0.07934 0.41214 0.75000 0.38000 0.00796 Al 0
O1 0.20219 -0.20219 0.66167 1.00000 0.01749 O 0
O2 0.44218 -0.44218 0.72436 1.00000 0.02156 O 0
O3 0.03638 0.35694 0.05218 1.00000 0.01725 O 0
Na1 0.33333 0.66667 0.63410 0.82200 0.03480 Na 0
Wat 0.33333 0.66667 0.14000 0.22000 0.05900 O 2
Wat* 0.38110 0.69050 0.19130 0.26000 0.05770 O 2
Na2* 0.12384 -0.12384 0.30220 0.49000 0.02480 Na 0
Na2 0.12190 -0.12190 0.26300 0.47000 0.02590 Na 0
C1 0.00000 0.00000 0.65240 0.27800 0.02530 C 0
OC1 0.05911 0.11820 0.65240 0.27800 0.03350 O 0
C2 0.00000 0.00000 0.91460 0.27400 0.02480 C 0
OC2 0.05926 0.11850 0.91460 0.27400 0.03110 O 0
C3 0.00000 0.00000 0.78200 0.15200 0.01280 C 0
OC3 0.05940 0.11890 0.78200 0.15200 0.01620 O 0

loop_
_cod_changelog_entry_id
_cod_changelog_entry_author
_cod_changelog_entry_date
_cod_changelog_entry_text
1
;cod-tools version 3.8.0
Id: cif_guess_AMCSD_atom_types 9581 2023-05-17 12:35:41Z saulius
;
2023-05-18T11:42:59+03:00
;Derived atom types and hydrogen counts
from atom names that follow the AMCSD naming convention
(Wat == water, O-H == hydroxyl).
;

loop_
_cod_related_entry_id
_cod_related_entry_database
_cod_related_entry_code
1 AMCSD 0018867
